data_4023700
loop_
_publ_author_name
'Ze Li'
'E. Blake Watkins'
'Hua Liu'
'Amar G. Chittiboyina'
'Paulo B. Carvalho'
'Mitchell A. Avery'

_publ_contact_author_address
;
University of Mississippi
Department of Medicinal Chemistry
417 Faser Hall
University, MS 38677

National Center for Natural Products Research,Research Institute of
Pharmaceutical Sciences, School of Pharmacy, University of Mississippi,
University, MS 38677, USA

and

Department of Chemistry and Biochemistry
University of Mississippi
University, MS 38677
;
_publ_contact_author_email mavery@olemiss.edu
_publ_contact_author_fax '662-915-5638 '
_publ_contact_author_name 'Mitchell A. Avery'
_publ_contact_author_phone 662-915-5879
_publ_section_title
;
 1,3-Diaxially Substituted trans-Decalins: Potential
 Nonsteroidal Human Progesterone Receptor Inhibitors
;
_journal_name_full 'Journal of Organic Chemistry'
_journal_page_first 7764
_journal_page_last 7767
_journal_paper_doi 10.1021/jo800947m
_journal_volume 73
_journal_year 2008
_chemical_compound_source 'Synthesized as an intermediate for Compound 1'
_chemical_formula_moiety 'C22 H27 Br N O6 S'
_chemical_formula_sum 'C22 H27 Br N O6 S'
_chemical_formula_weight 513.42
_chemical_name_systematic
;(4aR,5aS,8S,9S,9aS,10aR)-9-(2-bromo-5-methoxycyclohexylthio)-8-
(methoxymethoxy)-4a-methyldecahydro-2H-naphtho[2,3-e][1,3]oxazine-2,4(3H)-dione
;
_space_group_IT_number 14
_symmetry_cell_setting monoclinic
_symmetry_Int_Tables_number 14
_symmetry_space_group_name_Hall '-P 2yn'
_symmetry_space_group_name_H-M 'P 1 21/n 1'
_atom_sites_solution_hydrogens geom
_atom_sites_solution_primary direct
_atom_sites_solution_secondary difmap
_audit_creation_method SHELXL-97
_audit_update_record
;
2008-02-20 # Formatted by publCIF
;
_cell_angle_alpha 90.00
_cell_angle_beta 93.841(2)
_cell_angle_gamma 90.00
_cell_formula_units_Z 4
_cell_length_a 10.2085(4)
_cell_length_b 19.7308(6)
_cell_length_c 11.4516(3)
_cell_measurement_reflns_used 9082
_cell_measurement_temperature 296(2)
_cell_measurement_theta_max 69.34
_cell_measurement_theta_min 4.47
_cell_volume 2301.42(13)
_computing_cell_refinement 'Bruker SMART'
_computing_data_collection 'Bruker SMART'
_computing_data_reduction 'Bruker SAINT'
_computing_molecular_graphics 'Bruker SHELXTL'
_computing_publication_material 'Bruker SHELXTL'
_computing_structure_refinement 'SHELXL-97 (Sheldrick, 1997)'
_computing_structure_solution 'SHELXS-97 (Sheldrick, 1990)'
_diffrn_ambient_temperature 100
_diffrn_measured_fraction_theta_full 0.970
_diffrn_measured_fraction_theta_max 0.970
_diffrn_measurement_device_type 'CCD area detector'
_diffrn_measurement_method 'phi and omega scans'
_diffrn_radiation_monochromator graphite
_diffrn_radiation_probe x-ray
_diffrn_radiation_type CuK\a
_diffrn_radiation_wavelength 1.54178
_diffrn_reflns_av_R_equivalents 0.0357
_diffrn_reflns_av_sigmaI/netI 0.0272
_diffrn_reflns_limit_h_max 12
_diffrn_reflns_limit_h_min -12
_diffrn_reflns_limit_k_max 23
_diffrn_reflns_limit_k_min -23
_diffrn_reflns_limit_l_max 13
_diffrn_reflns_limit_l_min -13
_diffrn_reflns_number 17567
_diffrn_reflns_theta_full 69.42
_diffrn_reflns_theta_max 69.42
_diffrn_reflns_theta_min 4.47
_diffrn_source 'fine-focus sealed tube'
_diffrn_source_type 'Siemens KFF Cu 2 K90'
_exptl_absorpt_coefficient_mu 3.609
_exptl_absorpt_correction_type none
_exptl_crystal_colour colourless
_exptl_crystal_density_diffrn 1.482
_exptl_crystal_density_method 'not measured'
_exptl_crystal_description Cubic
_exptl_crystal_F_000 1088
_exptl_crystal_recrystallization_method 'from a solution in Ethyl Acetate/Hexanes 1:9'
_exptl_crystal_size_max 0.25
_exptl_crystal_size_mid 0.24
_exptl_crystal_size_min 0.21
_refine_diff_density_max 0.614
_refine_diff_density_min -0.362
_refine_diff_density_rms 0.059
_refine_ls_extinction_coef 0.00245(17)
_refine_ls_extinction_expression Fc^*^=kFc[1+0.001xFc^2^\l^3^/sin(2\q)]^-1/4^
_refine_ls_extinction_method SHELXL
_refine_ls_goodness_of_fit_ref 1.110
_refine_ls_hydrogen_treatment constr
_refine_ls_matrix_type full
_refine_ls_number_parameters 284
_refine_ls_number_reflns 4181
_refine_ls_number_restraints 0
_refine_ls_restrained_S_all 1.110
_refine_ls_R_factor_all 0.0413
_refine_ls_R_factor_gt 0.0330
_refine_ls_shift/su_max 0.001
_refine_ls_shift/su_mean 0.000
_refine_ls_structure_factor_coef Fsqd
_refine_ls_weighting_details 'calc w=1/[\s^2^(Fo^2^)+(0.0479P)^2^+1.0039P] where P=(Fo^2^+2Fc^2^)/3'
_refine_ls_weighting_scheme calc
_refine_ls_wR_factor_gt 0.0853
_refine_ls_wR_factor_ref 0.1022
_reflns_number_gt 3571
_reflns_number_total 4181
_reflns_threshold_expression >2sigma(I)
_cod_data_source_file jo800947m-file006.cif
_cod_data_source_block pr_cry
_cod_original_sg_symbol_H-M 'P 21/n'
_cod_database_code 4023700

loop_
_symmetry_equiv_pos_as_xyz
'x, y, z'
'-x+1/2, y+1/2, -z+1/2'
'-x, -y, -z'
'x-1/2, -y-1/2, z-1/2'

loop_
_atom_site_label
_atom_site_type_symbol
_atom_site_fract_x
_atom_site_fract_y
_atom_site_fract_z
_atom_site_U_iso_or_equiv
_atom_site_adp_type
_atom_site_occupancy
_atom_site_symmetry_multiplicity
_atom_site_calc_flag
_atom_site_refinement_flags
_atom_site_disorder_assembly
_atom_site_disorder_group
Br1 Br 0.94799(4) 0.159231(16) 0.53266(3) 0.07331(16) Uani 1 1 d . . .
S1 S 0.97942(6) 0.29921(3) 0.68787(5) 0.04297(17) Uani 1 1 d . . .
O1 O 0.63525(16) 0.12197(8) 0.84443(14) 0.0415(4) Uani 1 1 d . . .
O2 O 0.52770(17) 0.02648(9) 0.86763(16) 0.0492(4) Uani 1 1 d . . .
O3 O 0.7924(2) 0.10003(9) 1.17504(15) 0.0531(5) Uani 1 1 d . . .
O4 O 0.83640(19) 0.43379(9) 0.91380(15) 0.0509(4) Uani 1 1 d . . .
O6 O 0.73741(18) 0.42805(9) 0.35463(15) 0.0507(4) Uani 1 1 d . . .
O5 O 0.7040(2) 0.47863(11) 0.75841(19) 0.0676(6) Uani 1 1 d . . .
C5 C 0.8869(2) 0.21175(12) 1.04574(19) 0.0387(5) Uani 1 1 d . . .
H5A H 0.8263 0.2338 1.0953 0.046 Uiso 1 1 calc R . .
H5B H 0.9613 0.1959 1.0954 0.046 Uiso 1 1 calc R . .
C2 C 0.6011(2) 0.06938(11) 0.9095(2) 0.0396(5) Uani 1 1 d . . .
C9 C 0.8646(2) 0.33875(11) 0.78548(19) 0.0364(5) Uani 1 1 d . . .
H9 H 0.7876 0.3550 0.7379 0.044 Uiso 1 1 calc R . .
C10 C 0.7448(2) 0.22767(12) 0.81454(19) 0.0388(5) Uani 1 1 d . . .
H10A H 0.6677 0.2445 0.7696 0.047 Uiso 1 1 calc R . .
H10B H 0.8006 0.2052 0.7611 0.047 Uiso 1 1 calc R . .
C4 C 0.7569(2) 0.10543(11) 1.0724(2) 0.0395(5) Uani 1 1 d . . .
C8 C 0.9317(3) 0.39979(12) 0.8481(2) 0.0433(5) Uani 1 1 d . . .
H8 H 0.9647 0.4309 0.7902 0.052 Uiso 1 1 calc R . .
C6 C 1.0006(3) 0.32442(13) 1.0199(2) 0.0473(6) Uani 1 1 d . . .
H6A H 0.9398 0.3452 1.0708 0.057 Uiso 1 1 calc R . .
H6B H 1.0765 0.3091 1.0683 0.057 Uiso 1 1 calc R . .
C7 C 1.0440(3) 0.37723(14) 0.9330(2) 0.0507(6) Uani 1 1 d . . .
H7A H 1.0793 0.4163 0.9757 0.061 Uiso 1 1 calc R . .
H7B H 1.1135 0.3583 0.8892 0.061 Uiso 1 1 calc R . .
C4A C 0.8184(2) 0.15070(11) 0.98488(19) 0.0353(5) Uani 1 1 d . . .
C5A C 0.9346(2) 0.26335(12) 0.95823(19) 0.0371(5) Uani 1 1 d . . .
H5A1 H 0.9993 0.2410 0.9117 0.045 Uiso 1 1 calc R . .
C9A C 0.8191(2) 0.28692(11) 0.87440(18) 0.0343(5) Uani 1 1 d . . .
H9A H 0.7571 0.3104 0.9221 0.041 Uiso 1 1 calc R . .
C10A C 0.7042(2) 0.17780(11) 0.90514(19) 0.0342(5) Uani 1 1 d . . .
H10C H 0.6425 0.2006 0.9542 0.041 Uiso 1 1 calc R . .
C11 C 0.9156(3) 0.10771(13) 0.9189(2) 0.0487(6) Uani 1 1 d . . .
H11A H 0.9845 0.0916 0.9731 0.073 Uiso 1 1 calc R . .
H11B H 0.9526 0.1349 0.8600 0.073 Uiso 1 1 calc R . .
H11C H 0.8702 0.0698 0.8826 0.073 Uiso 1 1 calc R . .
C12 C 0.7832(3) 0.49210(13) 0.8589(3) 0.0561(7) Uani 1 1 d . . .
H12A H 0.7320 0.5163 0.9138 0.067 Uiso 1 1 calc R . .
H12B H 0.8544 0.5215 0.8388 0.067 Uiso 1 1 calc R . .
C13 C 0.5820(4) 0.4491(2) 0.7808(5) 0.1026(14) Uani 1 1 d . . .
H13A H 0.5964 0.4046 0.8132 0.154 Uiso 1 1 calc R . .
H13B H 0.5282 0.4458 0.7090 0.154 Uiso 1 1 calc R . .
H13C H 0.5387 0.4767 0.8354 0.154 Uiso 1 1 calc R . .
C14 C 0.8897(2) 0.30154(12) 0.55015(19) 0.0370(5) Uani 1 1 d . . .
C18 C 0.8217(3) 0.24701(13) 0.3666(2) 0.0506(6) Uani 1 1 d . . .
H18 H 0.8160 0.2082 0.3205 0.061 Uiso 1 1 calc R . .
C15 C 0.8386(2) 0.36203(12) 0.5048(2) 0.0404(5) Uani 1 1 d . . .
H15 H 0.8431 0.4008 0.5510 0.048 Uiso 1 1 calc R . .
C19 C 0.8800(2) 0.24379(12) 0.4789(2) 0.0433(5) Uani 1 1 d . . .
C16 C 0.7806(2) 0.36546(13) 0.3909(2) 0.0416(5) Uani 1 1 d . . .
C17 C 0.7718(3) 0.30785(14) 0.3225(2) 0.0491(6) Uani 1 1 d . . .
H17 H 0.7324 0.3098 0.2469 0.059 Uiso 1 1 calc R . .
C20 C 0.7255(4) 0.43997(17) 0.2318(3) 0.0701(9) Uani 1 1 d . . .
H20A H 0.8033 0.4243 0.1975 0.105 Uiso 1 1 calc R . .
H20B H 0.7147 0.4876 0.2174 0.105 Uiso 1 1 calc R . .
H20C H 0.6506 0.4160 0.1978 0.105 Uiso 1 1 calc R . .
N1 N 0.6529(2) 0.06662(10) 1.02403(18) 0.0432(5) Uani 1 1 d . . .

loop_
_atom_site_aniso_label
_atom_site_aniso_U_11
_atom_site_aniso_U_22
_atom_site_aniso_U_33
_atom_site_aniso_U_23
_atom_site_aniso_U_13
_atom_site_aniso_U_12
Br1 0.1112(3) 0.04455(19) 0.0642(2) -0.00076(13) 0.00616(19) 0.01401(16)
S1 0.0401(3) 0.0551(4) 0.0341(3) 0.0004(2) 0.0055(2) -0.0005(3)
O1 0.0412(9) 0.0433(9) 0.0397(8) -0.0010(7) 0.0002(7) -0.0111(7)
O2 0.0471(10) 0.0484(10) 0.0530(10) -0.0097(8) 0.0098(8) -0.0153(8)
O3 0.0661(12) 0.0498(10) 0.0423(9) 0.0104(8) -0.0047(9) -0.0064(9)
O4 0.0712(12) 0.0418(9) 0.0401(9) -0.0012(7) 0.0063(8) 0.0018(8)
O6 0.0590(11) 0.0497(10) 0.0426(9) -0.0036(8) -0.0013(8) 0.0069(8)
O5 0.0691(14) 0.0594(12) 0.0719(13) 0.0094(10) -0.0139(11) -0.0048(10)
C5 0.0416(12) 0.0423(12) 0.0313(11) 0.0001(9) -0.0035(9) -0.0032(10)
C2 0.0374(11) 0.0379(12) 0.0450(13) -0.0057(10) 0.0129(10) -0.0043(10)
C9 0.0403(12) 0.0396(12) 0.0293(10) -0.0001(9) 0.0030(9) -0.0039(9)
C10 0.0390(12) 0.0450(12) 0.0320(11) 0.0015(9) -0.0006(9) -0.0067(10)
C4 0.0429(13) 0.0329(11) 0.0427(13) -0.0008(9) 0.0040(10) 0.0024(9)
C8 0.0515(14) 0.0408(12) 0.0380(12) 0.0007(10) 0.0053(11) -0.0076(10)
C6 0.0512(14) 0.0494(13) 0.0394(12) -0.0002(10) -0.0112(11) -0.0100(12)
C7 0.0540(15) 0.0486(14) 0.0483(14) -0.0028(11) -0.0055(12) -0.0183(12)
C4A 0.0347(11) 0.0367(11) 0.0348(11) -0.0020(9) 0.0047(9) 0.0006(9)
C5A 0.0379(11) 0.0423(12) 0.0308(11) 0.0001(9) -0.0003(9) -0.0048(9)
C9A 0.0364(11) 0.0389(11) 0.0274(10) -0.0005(8) 0.0010(9) -0.0041(9)
C10A 0.0338(11) 0.0365(11) 0.0326(10) -0.0035(8) 0.0045(9) -0.0047(9)
C11 0.0422(13) 0.0453(13) 0.0594(15) -0.0090(11) 0.0100(12) 0.0030(11)
C12 0.0684(18) 0.0404(13) 0.0591(16) -0.0007(12) 0.0008(14) -0.0009(12)
C13 0.060(2) 0.092(3) 0.154(4) 0.003(3) -0.006(2) -0.006(2)
C14 0.0385(11) 0.0420(12) 0.0315(11) -0.0032(9) 0.0104(9) -0.0085(9)
C18 0.0665(17) 0.0443(13) 0.0417(13) -0.0120(11) 0.0083(12) -0.0110(12)
C15 0.0439(13) 0.0423(12) 0.0356(12) -0.0068(9) 0.0076(10) -0.0064(10)
C19 0.0500(13) 0.0389(12) 0.0420(13) -0.0001(10) 0.0102(11) -0.0037(10)
C16 0.0409(12) 0.0450(13) 0.0396(12) -0.0025(10) 0.0070(10) -0.0034(10)
C17 0.0586(16) 0.0545(15) 0.0338(12) -0.0067(11) 0.0013(11) -0.0082(12)
C20 0.100(3) 0.0616(18) 0.0463(15) 0.0016(13) -0.0168(16) 0.0121(17)
N1 0.0457(11) 0.0409(10) 0.0432(11) 0.0007(8) 0.0051(9) -0.0061(9)

loop_
_atom_type_symbol
_atom_type_description
_atom_type_scat_dispersion_real
_atom_type_scat_dispersion_imag
_atom_type_scat_source
C C 0.0181 0.0091 'International Tables Vol C Tables 4.2.6.8 and 6.1.1.4'
H H 0.0000 0.0000 'International Tables Vol C Tables 4.2.6.8 and 6.1.1.4'
N N 0.0311 0.0180 'International Tables Vol C Tables 4.2.6.8 and 6.1.1.4'
O O 0.0492 0.0322 'International Tables Vol C Tables 4.2.6.8 and 6.1.1.4'
S S 0.3331 0.5567 'International Tables Vol C Tables 4.2.6.8 and 6.1.1.4'
Br Br -0.6763 1.2805 'International Tables Vol C Tables 4.2.6.8 and 6.1.1.4'

loop_
_geom_angle_atom_site_label_1
_geom_angle_atom_site_label_2
_geom_angle_atom_site_label_3
_geom_angle
_geom_angle_site_symmetry_1
_geom_angle_site_symmetry_3
_geom_angle_publ_flag
C14 S1 C9 102.54(11) . . ?
C2 O1 C10A 117.11(17) . . ?
C12 O4 C8 113.83(19) . . ?
C16 O6 C20 117.0(2) . . ?
C12 O5 C13 113.6(3) . . ?
C5A C5 C4A 112.30(18) . . ?
C5A C5 H5A 109.1 . . ?
C4A C5 H5A 109.1 . . ?
C5A C5 H5B 109.1 . . ?
C4A C5 H5B 109.1 . . ?
H5A C5 H5B 107.9 . . ?
O2 C2 O1 120.0(2) . . ?
O2 C2 N1 122.5(2) . . ?
O1 C2 N1 117.55(19) . . ?
C9A C9 C8 110.90(17) . . ?
C9A C9 S1 110.63(15) . . ?
C8 C9 S1 109.41(16) . . ?
C9A C9 H9 108.6 . . ?
C8 C9 H9 108.6 . . ?
S1 C9 H9 108.6 . . ?
C10A C10 C9A 109.95(18) . . ?
C10A C10 H10A 109.7 . . ?
C9A C10 H10A 109.7 . . ?
C10A C10 H10B 109.7 . . ?
C9A C10 H10B 109.7 . . ?
H10A C10 H10B 108.2 . . ?
O3 C4 N1 120.5(2) . . ?
O3 C4 C4A 125.8(2) . . ?
N1 C4 C4A 113.6(2) . . ?
O4 C8 C7 108.1(2) . . ?
O4 C8 C9 108.3(2) . . ?
C7 C8 C9 111.2(2) . . ?
O4 C8 H8 109.7 . . ?
C7 C8 H8 109.7 . . ?
C9 C8 H8 109.7 . . ?
C7 C6 C5A 112.01(19) . . ?
C7 C6 H6A 109.2 . . ?
C5A C6 H6A 109.2 . . ?
C7 C6 H6B 109.2 . . ?
C5A C6 H6B 109.2 . . ?
H6A C6 H6B 107.9 . . ?
C8 C7 C6 112.2(2) . . ?
C8 C7 H7A 109.2 . . ?
C6 C7 H7A 109.2 . . ?
C8 C7 H7B 109.2 . . ?
C6 C7 H7B 109.2 . . ?
H7A C7 H7B 107.9 . . ?
C4 C4A C10A 105.60(18) . . ?
C4 C4A C5 111.07(18) . . ?
C10A C4A C5 107.62(18) . . ?
C4 C4A C11 108.04(19) . . ?
C10A C4A C11 112.96(19) . . ?
C5 C4A C11 111.43(19) . . ?
C6 C5A C5 111.79(18) . . ?
C6 C5A C9A 110.17(19) . . ?
C5 C5A C9A 110.21(18) . . ?
C6 C5A H5A1 108.2 . . ?
C5 C5A H5A1 108.2 . . ?
C9A C5A H5A1 108.2 . . ?
C10 C9A C9 111.98(17) . . ?
C10 C9A C5A 112.56(18) . . ?
C9 C9A C5A 111.17(18) . . ?
C10 C9A H9A 106.9 . . ?
C9 C9A H9A 106.9 . . ?
C5A C9A H9A 106.9 . . ?
O1 C10A C10 108.13(17) . . ?
O1 C10A C4A 110.17(18) . . ?
C10 C10A C4A 113.89(18) . . ?
O1 C10A H10C 108.2 . . ?
C10 C10A H10C 108.2 . . ?
C4A C10A H10C 108.2 . . ?
C4A C11 H11A 109.5 . . ?
C4A C11 H11B 109.5 . . ?
H11A C11 H11B 109.5 . . ?
C4A C11 H11C 109.5 . . ?
H11A C11 H11C 109.5 . . ?
H11B C11 H11C 109.5 . . ?
O5 C12 O4 113.7(2) . . ?
O5 C12 H12A 108.8 . . ?
O4 C12 H12A 108.8 . . ?
O5 C12 H12B 108.8 . . ?
O4 C12 H12B 108.8 . . ?
H12A C12 H12B 107.7 . . ?
O5 C13 H13A 109.5 . . ?
O5 C13 H13B 109.5 . . ?
H13A C13 H13B 109.5 . . ?
O5 C13 H13C 109.5 . . ?
H13A C13 H13C 109.5 . . ?
H13B C13 H13C 109.5 . . ?
C15 C14 C19 118.1(2) . . ?
C15 C14 S1 120.93(17) . . ?
C19 C14 S1 120.66(19) . . ?
C19 C18 C17 120.3(2) . . ?
C19 C18 H18 119.9 . . ?
C17 C18 H18 119.9 . . ?
C14 C15 C16 121.0(2) . . ?
C14 C15 H15 119.5 . . ?
C16 C15 H15 119.5 . . ?
C18 C19 C14 120.9(2) . . ?
C18 C19 Br1 117.95(18) . . ?
C14 C19 Br1 121.12(19) . . ?
O6 C16 C17 124.3(2) . . ?
O6 C16 C15 115.8(2) . . ?
C17 C16 C15 119.8(2) . . ?
C16 C17 C18 119.8(2) . . ?
C16 C17 H17 120.1 . . ?
C18 C17 H17 120.1 . . ?
O6 C20 H20A 109.5 . . ?
O6 C20 H20B 109.5 . . ?
H20A C20 H20B 109.5 . . ?
O6 C20 H20C 109.5 . . ?
H20A C20 H20C 109.5 . . ?
H20B C20 H20C 109.5 . . ?
C2 N1 C4 126.0(2) . . ?

loop_
_geom_bond_atom_site_label_1
_geom_bond_atom_site_label_2
_geom_bond_distance
_geom_bond_site_symmetry_2
_geom_bond_publ_flag
Br1 C19 1.894(2) . ?
S1 C14 1.770(2) . ?
S1 C9 1.846(2) . ?
O1 C2 1.337(3) . ?
O1 C10A 1.458(3) . ?
O2 C2 1.209(3) . ?
O3 C4 1.211(3) . ?
O4 C12 1.403(3) . ?
O4 C8 1.435(3) . ?
O6 C16 1.367(3) . ?
O6 C20 1.423(3) . ?
O5 C12 1.387(4) . ?
O5 C13 1.414(5) . ?
C5 C5A 1.531(3) . ?
C5 C4A 1.536(3) . ?
C5 H5A 0.9700 . ?
C5 H5B 0.9700 . ?
C2 N1 1.381(3) . ?
C9 C9A 1.537(3) . ?
C9 C8 1.539(3) . ?
C9 H9 0.9800 . ?
C10 C10A 1.508(3) . ?
C10 C9A 1.531(3) . ?
C10 H10A 0.9700 . ?
C10 H10B 0.9700 . ?
C4 N1 1.394(3) . ?
C4 C4A 1.510(3) . ?
C8 C7 1.519(4) . ?
C8 H8 0.9800 . ?
C6 C7 1.527(4) . ?
C6 C5A 1.530(3) . ?
C6 H6A 0.9700 . ?
C6 H6B 0.9700 . ?
C7 H7A 0.9700 . ?
C7 H7B 0.9700 . ?
C4A C10A 1.529(3) . ?
C4A C11 1.541(3) . ?
C5A C9A 1.541(3) . ?
C5A H5A1 0.9800 . ?
C9A H9A 0.9800 . ?
C10A H10C 0.9800 . ?
C11 H11A 0.9600 . ?
C11 H11B 0.9600 . ?
C11 H11C 0.9600 . ?
C12 H12A 0.9700 . ?
C12 H12B 0.9700 . ?
C13 H13A 0.9600 . ?
C13 H13B 0.9600 . ?
C13 H13C 0.9600 . ?
C14 C15 1.389(3) . ?
C14 C19 1.401(3) . ?
C18 C19 1.381(4) . ?
C18 C17 1.387(4) . ?
C18 H18 0.9300 . ?
C15 C16 1.398(3) . ?
C15 H15 0.9300 . ?
C16 C17 1.380(3) . ?
C17 H17 0.9300 . ?
C20 H20A 0.9600 . ?
C20 H20B 0.9600 . ?
C20 H20C 0.9600 . ?
